data_2240397
loop_
_publ_author_name
'Dhandapani, A.'
'Manivarman, S.'
'Subashchandrabose, S.'
'Gunasekaran, B.'

_publ_section_title
;
 Crystal structure of ethyl
 (2<i>S</i>)-9-methoxy-2-methyl-4-oxo-3,4,5,6-tetrahydro-2<i>H</i>-
 2,6-methanobenzo[<i>g</i>][1,3,5]oxadiazocine-11-carboxylate
;
_journal_coeditor_code SU5057
_journal_issue 2
_journal_name_full 'Acta Crystallographica Section E'
_journal_page_first o117
_journal_page_last o118
_journal_paper_doi 10.1107/S2056989015000559
_journal_volume 71
_journal_year 2015
_chemical_formula_iupac 'C15 H18 N2 O5'
_chemical_formula_moiety 'C15 H18 N2 O5'
_chemical_formula_sum 'C15 H18 N2 O5'
_chemical_formula_weight 306.31
_chemical_name_common
'Ethyl 5-methoxy-9-methyl-11-oxo-8-oxa-10,12-diazatricyclo[7.3.1.0^2,7^]trideca-2(7),3,5-triene-13-carboxylate'
_chemical_name_systematic
;Ethyl (2<i>S</i>)-9-methoxy-2-methyl-4-oxo-3,4,5,6-tetrahydro-2<i>H</i>-
2,6-methanobenzo[<i>g</i>][1,3,5]oxadiazocine-11-carboxylate
;
_space_group_IT_number 4
_symmetry_cell_setting monoclinic
_symmetry_space_group_name_Hall 'P 2yb'
_symmetry_space_group_name_H-M 'P 1 21 1'
_atom_sites_solution_hydrogens geom
_atom_sites_solution_primary direct
_atom_sites_solution_secondary difmap
_audit_creation_method SHELXL97
_cell_angle_alpha 90.00
_cell_angle_beta 111.252(5)
_cell_angle_gamma 90.00
_cell_formula_units_Z 2
_cell_length_a 9.6982(14)
_cell_length_b 7.4802(12)
_cell_length_c 10.8293(17)
_cell_measurement_reflns_used 3030
_cell_measurement_temperature 295(2)
_cell_measurement_theta_max 26.8
_cell_measurement_theta_min 2.0
_cell_volume 732.2(2)
_computing_cell_refinement
;
SAINT (Bruker, 2008)
;
_computing_data_collection
;
APEX2 (Bruker, 2008)
;
_computing_data_reduction
;
SAINT (Bruker, 2008)
;
_computing_molecular_graphics
;
PLATON (Spek, 2009)
;
_computing_publication_material
;
SHELXL97 (Sheldrick, 2008, 2015)
;
_computing_structure_refinement
;
SHELXL97 (Sheldrick, 2008, 2015)
;
_computing_structure_solution
;
SHELXS97 (Sheldrick, 2008)
;
_diffrn_ambient_temperature 295(2)
_diffrn_detector_area_resol_mean 0
_diffrn_measured_fraction_theta_full 0.969
_diffrn_measured_fraction_theta_max 0.969
_diffrn_measurement_device_type 'Bruker APEXII CCD'
_diffrn_measurement_method '\w and \f'
_diffrn_radiation_monochromator graphite
_diffrn_radiation_source 'fine-focus sealed tube'
_diffrn_radiation_type MoK\a
_diffrn_radiation_wavelength 0.71073
_diffrn_reflns_av_R_equivalents 0.0528
_diffrn_reflns_av_sigmaI/netI 0.0659
_diffrn_reflns_limit_h_max 12
_diffrn_reflns_limit_h_min -11
_diffrn_reflns_limit_k_max 9
_diffrn_reflns_limit_k_min -9
_diffrn_reflns_limit_l_max 13
_diffrn_reflns_limit_l_min -13
_diffrn_reflns_number 10886
_diffrn_reflns_theta_full 26.89
_diffrn_reflns_theta_max 26.89
_diffrn_reflns_theta_min 2.02
_diffrn_standards_interval_count 0
_diffrn_standards_interval_time 0
_exptl_absorpt_coefficient_mu 0.105
_exptl_absorpt_correction_T_max 0.9750
_exptl_absorpt_correction_T_min 0.9540
_exptl_absorpt_correction_type multi-scan
_exptl_absorpt_process_details
;
(SADABS; Sheldrick, 1996)
;
_exptl_crystal_colour colourless
_exptl_crystal_density_diffrn 1.389
_exptl_crystal_density_method 'not measured'
_exptl_crystal_description block
_exptl_crystal_F_000 324
_exptl_crystal_size_max 0.25
_exptl_crystal_size_mid 0.20
_exptl_crystal_size_min 0.20
_refine_diff_density_max 0.261
_refine_diff_density_min -0.248
_refine_ls_abs_structure_details
;
Flack (1983),  1371 Friedel pairs
;
_refine_ls_abs_structure_Flack 0.01(4)
_refine_ls_extinction_coef 0.031(8)
_refine_ls_extinction_method
;
SHELXL97 (Sheldrick, 2008)
;
_refine_ls_goodness_of_fit_ref 1.140
_refine_ls_hydrogen_treatment constr
_refine_ls_matrix_type full
_refine_ls_number_parameters 203
_refine_ls_number_reflns 3030
_refine_ls_number_restraints 1
_refine_ls_restrained_S_all 1.139
_refine_ls_R_factor_all 0.1091
_refine_ls_R_factor_gt 0.0713
_refine_ls_shift/su_max 0.000
_refine_ls_shift/su_mean 0.000
_refine_ls_structure_factor_coef Fsqd
_refine_ls_weighting_details 'calc w=1/[\s^2^(Fo^2^)+(0.0537P)^2^+0.7506P] where P=(Fo^2^+2Fc^2^)/3'
_refine_ls_weighting_scheme calc
_refine_ls_wR_factor_gt 0.1621
_refine_ls_wR_factor_ref 0.1749
_reflns_number_gt 2029
_reflns_number_total 3030
_reflns_threshold_expression I>2sigma(I)
_cod_data_source_file su5057sup1.cif
_cod_data_source_block I
_cod_original_sg_symbol_H-M 'P 21'
_cod_database_code 2240397
_cod_database_fobs_code 2240397

loop_
_symmetry_equiv_pos_as_xyz
'x, y, z'
'-x, y+1/2, -z'

loop_
_atom_site_type_symbol
_atom_site_label
_atom_site_fract_x
_atom_site_fract_y
_atom_site_fract_z
_atom_site_U_iso_or_equiv
_atom_site_adp_type
_atom_site_calc_flag
_atom_site_refinement_flags
_atom_site_occupancy
_atom_site_symmetry_multiplicity
C C1 0.9053(5) 0.2379(7) 0.5750(5) 0.0437(13) Uani d . 1 1
C C2 0.8132(5) 0.0956(7) 0.5239(5) 0.0412(12) Uani d . 1 1
H H2 0.8430 -0.0198 0.5535 0.049 Uiso calc R 1 1
C C3 0.6753(5) 0.1257(6) 0.4278(4) 0.0325(10) Uani d . 1 1
C C4 0.6293(5) 0.2978(6) 0.3837(4) 0.0309(10) Uani d . 1 1
C C5 0.7245(6) 0.4362(6) 0.4375(5) 0.0375(11) Uani d . 1 1
H H5 0.6948 0.5519 0.4085 0.045 Uiso calc R 1 1
C C6 0.8629(6) 0.4105(7) 0.5331(5) 0.0455(13) Uani d . 1 1
H H6 0.9257 0.5066 0.5682 0.055 Uiso calc R 1 1
C C7 0.4765(5) 0.3254(6) 0.2807(4) 0.0299(10) Uani d . 1 1
H H7 0.4353 0.4379 0.2984 0.036 Uiso calc R 1 1
C C8 0.4926(4) 0.1772(6) 0.0871(4) 0.0302(9) Uani d . 1 1
C C9 0.4544(5) 0.0033(6) 0.2670(4) 0.0295(10) Uani d . 1 1
C C10 0.3772(4) 0.1706(6) 0.2878(4) 0.0308(9) Uani d . 1 1
H H10 0.3722 0.1671 0.3765 0.037 Uiso calc R 1 1
C C11 0.2243(5) 0.2001(7) 0.1873(5) 0.0412(11) Uani d . 1 1
C C12 0.0178(7) 0.3958(9) 0.1308(6) 0.0700(19) Uani d . 1 1
H H12A 0.0121 0.3701 0.0413 0.084 Uiso calc R 1 1
H H12B 0.0123 0.5244 0.1396 0.084 Uiso calc R 1 1
C C13 -0.1071(7) 0.3110(11) 0.1540(7) 0.088(2) Uani d . 1 1
H H13A -0.1119 0.1870 0.1299 0.132 Uiso calc R 1 1
H H13B -0.1974 0.3693 0.1011 0.132 Uiso calc R 1 1
H H13C -0.0937 0.3212 0.2460 0.132 Uiso calc R 1 1
C C14 0.3703(5) -0.1689(6) 0.2594(5) 0.0398(12) Uani d . 1 1
H H14A 0.2826 -0.1685 0.1810 0.060 Uiso calc R 1 1
H H14B 0.3432 -0.1792 0.3361 0.060 Uiso calc R 1 1
H H14C 0.4316 -0.2683 0.2564 0.060 Uiso calc R 1 1
C C15 1.1301(7) 0.3274(10) 0.7503(6) 0.074(2) Uani d . 1 1
H H15A 1.1513 0.4157 0.6953 0.111 Uiso calc R 1 1
H H15B 1.2209 0.2756 0.8085 0.111 Uiso calc R 1 1
H H15C 1.0794 0.3828 0.8017 0.111 Uiso calc R 1 1
N N1 0.4778(4) 0.3287(5) 0.1464(3) 0.0341(9) Uani d . 1 1
H H1 0.4690 0.4288 0.1051 0.041 Uiso calc R 1 1
N N2 0.4908(4) 0.0226(4) 0.1509(3) 0.0326(9) Uani d . 1 1
H H2A 0.5136 -0.0733 0.1187 0.039 Uiso calc R 1 1
O O1 0.5875(3) -0.0211(4) 0.3833(3) 0.0343(8) Uani d . 1 1
O O2 0.5039(3) 0.1774(4) -0.0236(3) 0.0383(8) Uani d . 1 1
O O3 0.1709(4) 0.1240(6) 0.0862(4) 0.0817(15) Uani d . 1 1
O O4 0.1593(4) 0.3304(6) 0.2256(4) 0.0650(12) Uani d . 1 1
O O5 1.0392(4) 0.1917(6) 0.6693(4) 0.0682(12) Uani d . 1 1

loop_
_atom_site_aniso_label
_atom_site_aniso_U_11
_atom_site_aniso_U_22
_atom_site_aniso_U_33
_atom_site_aniso_U_12
_atom_site_aniso_U_13
_atom_site_aniso_U_23
C1 0.033(3) 0.059(3) 0.037(3) 0.002(2) 0.010(2) -0.003(2)
C2 0.044(3) 0.040(3) 0.039(3) 0.006(2) 0.014(2) 0.003(2)
C3 0.040(3) 0.028(2) 0.031(2) -0.001(2) 0.016(2) -0.0004(18)
C4 0.039(3) 0.028(2) 0.028(2) 0.003(2) 0.015(2) 0.0012(19)
C5 0.046(3) 0.033(3) 0.038(3) -0.003(2) 0.020(2) 0.000(2)
C6 0.046(3) 0.044(3) 0.048(3) -0.015(3) 0.018(3) -0.008(2)
C7 0.042(3) 0.023(2) 0.028(2) 0.000(2) 0.017(2) -0.0006(18)
C8 0.039(2) 0.026(2) 0.029(2) 0.001(2) 0.0161(18) 0.000(2)
C9 0.037(2) 0.025(2) 0.028(2) 0.000(2) 0.013(2) 0.0020(18)
C10 0.036(2) 0.031(2) 0.030(2) 0.001(2) 0.0173(18) -0.002(2)
C11 0.042(3) 0.040(3) 0.042(3) 0.002(2) 0.016(2) -0.004(2)
C12 0.060(4) 0.077(4) 0.065(4) 0.028(4) 0.014(3) 0.009(3)
C13 0.060(4) 0.084(5) 0.099(5) 0.006(4) 0.003(4) 0.011(5)
C14 0.051(3) 0.030(2) 0.047(3) -0.007(2) 0.028(2) -0.002(2)
C15 0.057(4) 0.089(5) 0.055(3) -0.020(4) -0.006(3) 0.004(4)
N1 0.058(3) 0.0218(18) 0.0261(19) 0.0069(18) 0.0197(18) 0.0055(15)
N2 0.050(2) 0.0202(19) 0.036(2) 0.0038(17) 0.0244(19) 0.0013(15)
O1 0.0418(18) 0.0264(16) 0.0315(16) 0.0019(14) 0.0092(14) 0.0033(13)
O2 0.062(2) 0.0286(16) 0.0309(15) -0.0006(17) 0.0244(14) 0.0015(14)
O3 0.058(3) 0.089(3) 0.071(3) 0.019(2) -0.011(2) -0.041(3)
O4 0.060(2) 0.074(3) 0.051(2) 0.037(2) 0.0092(19) -0.004(2)
O5 0.044(2) 0.073(3) 0.066(2) 0.007(2) -0.0064(19) -0.008(2)

loop_
_atom_type_symbol
_atom_type_description
_atom_type_scat_dispersion_real
_atom_type_scat_dispersion_imag
_atom_type_scat_source
C C 0.0033 0.0016 'International Tables Vol C Tables 4.2.6.8 and 6.1.1.4'
H H 0.0000 0.0000 'International Tables Vol C Tables 4.2.6.8 and 6.1.1.4'
N N 0.0061 0.0033 'International Tables Vol C Tables 4.2.6.8 and 6.1.1.4'
O O 0.0106 0.0060 'International Tables Vol C Tables 4.2.6.8 and 6.1.1.4'

loop_
_geom_angle_atom_site_label_1
_geom_angle_atom_site_label_2
_geom_angle_atom_site_label_3
_geom_angle
C2 C1 O5 114.0(5)
C2 C1 C6 121.3(4)
O5 C1 C6 124.6(5)
C1 C2 C3 119.3(4)
C1 C2 H2 120.4
C3 C2 H2 120.4
O1 C3 C2 116.3(4)
O1 C3 C4 122.9(4)
C2 C3 C4 120.8(4)
C5 C4 C3 118.1(4)
C5 C4 C7 122.8(4)
C3 C4 C7 119.1(4)
C4 C5 C6 122.5(4)
C4 C5 H5 118.8
C6 C5 H5 118.8
C5 C6 C1 118.1(5)
C5 C6 H6 121.0
C1 C6 H6 121.0
N1 C7 C4 112.2(4)
N1 C7 C10 107.3(3)
C4 C7 C10 109.1(3)
N1 C7 H7 109.4
C4 C7 H7 109.4
C10 C7 H7 109.4
O2 C8 N1 121.7(4)
O2 C8 N2 121.1(4)
N1 C8 N2 117.2(3)
N2 C9 O1 110.5(3)
N2 C9 C14 109.8(3)
O1 C9 C14 103.5(3)
N2 C9 C10 109.8(3)
O1 C9 C10 107.8(3)
C14 C9 C10 115.2(4)
C11 C10 C9 115.1(4)
C11 C10 C7 109.1(4)
C9 C10 C7 105.3(3)
C11 C10 H10 109.1
C9 C10 H10 109.1
C7 C10 H10 109.1
O3 C11 O4 123.8(5)
O3 C11 C10 126.1(4)
O4 C11 C10 110.0(4)
O4 C12 C13 110.9(5)
O4 C12 H12A 109.5
C13 C12 H12A 109.5
O4 C12 H12B 109.5
C13 C12 H12B 109.5
H12A C12 H12B 108.1
C12 C13 H13A 109.5
C12 C13 H13B 109.5
H13A C13 H13B 109.5
C12 C13 H13C 109.5
H13A C13 H13C 109.5
H13B C13 H13C 109.5
C9 C14 H14A 109.5
C9 C14 H14B 109.5
H14A C14 H14B 109.5
C9 C14 H14C 109.5
H14A C14 H14C 109.5
H14B C14 H14C 109.5
O5 C15 H15A 109.5
O5 C15 H15B 109.5
H15A C15 H15B 109.5
O5 C15 H15C 109.5
H15A C15 H15C 109.5
H15B C15 H15C 109.5
C8 N1 C7 120.4(4)
C8 N1 H1 119.8
C7 N1 H1 119.8
C8 N2 C9 126.1(3)
C8 N2 H2A 117.0
C9 N2 H2A 117.0
C3 O1 C9 116.7(3)
C11 O4 C12 117.5(4)
C1 O5 C15 119.1(5)

loop_
_geom_bond_atom_site_label_1
_geom_bond_atom_site_label_2
_geom_bond_distance
C1 C2 1.371(7)
C1 O5 1.373(6)
C1 C6 1.381(7)
C2 C3 1.383(6)
C2 H2 0.9300
C3 O1 1.366(5)
C3 C4 1.389(6)
C4 C5 1.369(6)
C4 C7 1.511(6)
C5 C6 1.379(7)
C5 H5 0.9300
C6 H6 0.9300
C7 N1 1.459(5)
C7 C10 1.526(6)
C7 H7 0.9800
C8 O2 1.242(5)
C8 N1 1.336(5)
C8 N2 1.351(5)
C9 N2 1.431(6)
C9 O1 1.452(5)
C9 C14 1.510(6)
C9 C10 1.516(6)
C10 C11 1.504(6)
C10 H10 0.9800
C11 O3 1.174(5)
C11 O4 1.308(6)
C12 O4 1.468(7)
C12 C13 1.468(9)
C12 H12A 0.9700
C12 H12B 0.9700
C13 H13A 0.9600
C13 H13B 0.9600
C13 H13C 0.9600
C14 H14A 0.9600
C14 H14B 0.9600
C14 H14C 0.9600
C15 O5 1.420(7)
C15 H15A 0.9600
C15 H15B 0.9600
C15 H15C 0.9600
N1 H1 0.8600
N2 H2A 0.8600

loop_
_geom_hbond_atom_site_label_D
_geom_hbond_atom_site_label_H
_geom_hbond_atom_site_label_A
_geom_hbond_site_symmetry_A
_geom_hbond_distance_DH
_geom_hbond_distance_HA
_geom_hbond_distance_DA
_geom_hbond_angle_DHA
N1 H1 O2 2_655 0.86 2.12 2.962(5) 168
N2 H2A O2 2_645 0.86 2.11 2.936(4) 162
C14 H14B Cg1 2_646 0.96 2.62 3.570(6) 171

loop_
_geom_torsion_atom_site_label_1
_geom_torsion_atom_site_label_2
_geom_torsion_atom_site_label_3
_geom_torsion_atom_site_label_4
_geom_torsion
O5 C1 C2 C3 -179.8(4)
C6 C1 C2 C3 0.4(7)
C1 C2 C3 O1 -178.5(4)
C1 C2 C3 C4 -0.5(7)
O1 C3 C4 C5 178.2(4)
C2 C3 C4 C5 0.4(6)
O1 C3 C4 C7 -0.9(6)
C2 C3 C4 C7 -178.7(4)
C3 C4 C5 C6 -0.2(7)
C7 C4 C5 C6 178.9(4)
C4 C5 C6 C1 0.0(7)
C2 C1 C6 C5 -0.2(7)
O5 C1 C6 C5 -179.9(5)
C5 C4 C7 N1 87.0(5)
C3 C4 C7 N1 -94.0(5)
C5 C4 C7 C10 -154.3(4)
C3 C4 C7 C10 24.7(5)
N2 C9 C10 C11 69.2(5)
O1 C9 C10 C11 -170.3(3)
C14 C9 C10 C11 -55.3(5)
N2 C9 C10 C7 -50.9(4)
O1 C9 C10 C7 69.5(4)
C14 C9 C10 C7 -175.5(4)
N1 C7 C10 C11 -59.5(4)
C4 C7 C10 C11 178.8(3)
N1 C7 C10 C9 64.6(4)
C4 C7 C10 C9 -57.2(4)
C9 C10 C11 O3 -12.8(7)
C7 C10 C11 O3 105.3(6)
C9 C10 C11 O4 170.0(4)
C7 C10 C11 O4 -71.9(5)
O2 C8 N1 C7 -175.1(4)
N2 C8 N1 C7 6.6(6)
C4 C7 N1 C8 75.5(5)
C10 C7 N1 C8 -44.2(5)
O2 C8 N2 C9 -169.1(4)
N1 C8 N2 C9 9.1(6)
O1 C9 N2 C8 -103.2(5)
C14 C9 N2 C8 143.3(4)
C10 C9 N2 C8 15.7(6)
C2 C3 O1 C9 -169.5(4)
C4 C3 O1 C9 12.6(6)
N2 C9 O1 C3 72.7(4)
C14 C9 O1 C3 -169.9(4)
C10 C9 O1 C3 -47.4(5)
O3 C11 O4 C12 -6.2(8)
C10 C11 O4 C12 171.1(5)
C13 C12 O4 C11 96.3(7)
C2 C1 O5 C15 -166.0(5)
C6 C1 O5 C15 13.8(8)
